data_4504073
loop_
_publ_author_name
'Braga, Dario'
'Gandolfi, Massimo'
'Lusi, Matteo'
'Polito, Marco'
'Rubini, Katia'
'Grepioni, Fabrizia'

_publ_section_title
;
 Solution and Solid-State Preparation of 18-Crown-6 and 15-Crown-5 Adducts
 of Hydrogen Sulfate Salts and an Investigation of the Reversible
 Dehydration Processes
;
_journal_issue 5
_journal_name_full 'Crystal Growth &amp; Design'
_journal_page_first 919
_journal_paper_doi 10.1021/cg0607598
_journal_volume 7
_journal_year 2007
_chemical_formula_sum 'C10 H26 Mn O15 S2'
_chemical_formula_weight 505.37
_chemical_name_systematic
; 
 ? 
;
_space_group_IT_number 36
_symmetry_cell_setting orthorhombic
_symmetry_space_group_name_Hall 'C 2c -2c'
_symmetry_space_group_name_H-M 'C c m 21'
_atom_sites_solution_hydrogens geom
_atom_sites_solution_primary direct
_atom_sites_solution_secondary difmap
_audit_creation_method SHELXL-97
_cell_angle_alpha 90.00
_cell_angle_beta 90.00
_cell_angle_gamma 90.00
_cell_formula_units_Z 4
_cell_length_a 7.418(3)
_cell_length_b 18.016(5)
_cell_length_c 14.851(3)
_cell_measurement_temperature 293(2)
_cell_volume 1984.7(11)
_computing_structure_refinement 'SHELXL-97 (Sheldrick, 1997)'
_computing_structure_solution 'SHELXS-97 (Sheldrick, 1990)'
_diffrn_ambient_temperature 293(2)
_diffrn_measured_fraction_theta_full 0.998
_diffrn_measured_fraction_theta_max 0.998
_diffrn_radiation_monochromator graphite
_diffrn_radiation_source 'fine-focus sealed tube'
_diffrn_radiation_type MoK\a
_diffrn_radiation_wavelength 0.71073
_diffrn_reflns_av_R_equivalents 0.0000
_diffrn_reflns_av_sigmaI/netI 0.0101
_diffrn_reflns_limit_h_max 10
_diffrn_reflns_limit_h_min 0
_diffrn_reflns_limit_k_max 25
_diffrn_reflns_limit_k_min 0
_diffrn_reflns_limit_l_max 20
_diffrn_reflns_limit_l_min 0
_diffrn_reflns_number 1537
_diffrn_reflns_theta_full 29.97
_diffrn_reflns_theta_max 29.97
_diffrn_reflns_theta_min 3.27
_exptl_absorpt_coefficient_mu 0.948
_exptl_absorpt_correction_T_max 0.901
_exptl_absorpt_correction_T_min 0.791
_exptl_absorpt_correction_type psi-scan
_exptl_crystal_colour colorless
_exptl_crystal_density_diffrn 1.691
_exptl_crystal_density_method 'not measured'
_exptl_crystal_description prism
_exptl_crystal_F_000 1052
_exptl_crystal_size_max 0.20
_exptl_crystal_size_mid 0.15
_exptl_crystal_size_min 0.11
_refine_diff_density_max 0.643
_refine_diff_density_min -0.777
_refine_diff_density_rms 0.114
_refine_ls_abs_structure_details 'Flack H D (1983), Acta Cryst. A39, 876-881'
_refine_ls_abs_structure_Flack 0.04(4)
_refine_ls_extinction_coef 0.018(3)
_refine_ls_extinction_expression Fc^*^=kFc[1+0.001xFc^2^\l^3^/sin(2\q)]^-1/4^
_refine_ls_extinction_method SHELXL
_refine_ls_goodness_of_fit_ref 1.038
_refine_ls_hydrogen_treatment riding
_refine_ls_matrix_type full
_refine_ls_number_parameters 131
_refine_ls_number_reflns 1537
_refine_ls_number_restraints 1
_refine_ls_restrained_S_all 1.038
_refine_ls_R_factor_all 0.0555
_refine_ls_R_factor_gt 0.0540
_refine_ls_shift/su_max 0.006
_refine_ls_shift/su_mean 0.001
_refine_ls_structure_factor_coef Fsqd
_refine_ls_weighting_details 'calc w=1/[\s^2^(Fo^2^)+(0.1255P)^2^+1.4421P] where P=(Fo^2^+2Fc^2^)/3'
_refine_ls_weighting_scheme calc
_refine_ls_wR_factor_gt 0.1516
_refine_ls_wR_factor_ref 0.1546
_reflns_number_gt 1477
_reflns_number_total 1537
_reflns_threshold_expression >2sigma(I)
_cod_data_source_file cg0607598si20061027_055911.cif
_cod_data_source_block 1
_cod_depositor_comments
;
The following automatic conversions were performed:

'_symmetry_cell_setting' value 'Orthorhombic' changed to
'orthorhombic' according to
/home/saulius/struct/CIF-dictionaries/cif_core.dic dictionary named
'cif_core.dic' version 2.4.1 from
2010-06-29.

'_exptl_absorpt_correction_type' value 'Psi-scan'
changed to 'psi-scan' according to
/home/saulius/struct/CIF-dictionaries/cif_core.dic dictionary named
'cif_core.dic' version 2.4.1 from 2010-06-29.

Automatic conversion script
Id: cif_fix_values 1715 2011-07-08 13:25:40Z adriana 
;
_cod_original_sg_symbol_H-M Ccm2(1)
_cod_database_code 4504073

loop_
_symmetry_equiv_pos_as_xyz
'x, y, z'
'-x, -y, z+1/2'
'-x, y, z+1/2'
'x, -y, z'
'x+1/2, y+1/2, z'
'-x+1/2, -y+1/2, z+1/2'
'-x+1/2, y+1/2, z+1/2'
'x+1/2, -y+1/2, z'

loop_
_atom_site_label
_atom_site_type_symbol
_atom_site_fract_x
_atom_site_fract_y
_atom_site_fract_z
_atom_site_U_iso_or_equiv
_atom_site_adp_type
_atom_site_occupancy
_atom_site_symmetry_multiplicity
_atom_site_calc_flag
_atom_site_refinement_flags
Mn1 Mn 0.07063(10) 0.0000 0.97794(5) 0.0321(2) Uani 1 2 d S
C1 C 0.4194(12) -0.0360(6) 1.0789(13) 0.131(6) Uani 1 1 d .
H1A H 0.4318 -0.0522 1.1409 0.157 Uiso 1 1 calc R
H1B H 0.5268 -0.0522 1.0473 0.157 Uiso 1 1 calc R
C2 C 0.2621(14) -0.1462(5) 1.0238(17) 0.178(11) Uani 1 1 d .
H2A H 0.2885 -0.1736 1.0785 0.214 Uiso 1 1 calc R
H2B H 0.3552 -0.1586 0.9804 0.214 Uiso 1 1 calc R
C3 C 0.0979(12) -0.1717(3) 0.9902(6) 0.071(2) Uani 1 1 d .
H3A H 0.1187 -0.2131 0.9498 0.085 Uiso 1 1 calc R
H3B H 0.0230 -0.1889 1.0395 0.085 Uiso 1 1 calc R
C4 C -0.1636(10) -0.1313(4) 0.9116(5) 0.0697(18) Uani 1 1 d .
H4A H -0.2482 -0.1365 0.9610 0.084 Uiso 1 1 calc R
H4B H -0.1622 -0.1770 0.8772 0.084 Uiso 1 1 calc R
C5 C -0.2143(9) -0.0661(5) 0.8522(5) 0.076(2) Uani 1 1 d .
H5A H -0.1383 -0.0653 0.7991 0.091 Uiso 1 1 calc R
H5B H -0.3388 -0.0708 0.8330 0.091 Uiso 1 1 calc R
O1 O 0.2756(6) -0.0735(3) 1.0425(3) 0.0623(11) Uani 1 1 d .
O2 O 0.0088(7) -0.11450(17) 0.9438(4) 0.0584(10) Uani 1 1 d .
O3 O -0.1914(7) 0.0000 0.9019(4) 0.0548(13) Uani 1 2 d S
O4 O -0.0812(10) 0.0000 1.1012(5) 0.0643(18) Uani 1 2 d S
O5 O 0.2319(8) 0.0000 0.8573(4) 0.0523(12) Uani 1 2 d S
O11B O -0.0485(12) -0.3336(6) 0.7615(8) 0.065(2) Uiso 0.50 1 d P
O11 O -0.1347(12) -0.3747(5) 0.7912(7) 0.0595(17) Uiso 0.50 1 d P
O12 O -0.331(2) -0.3642(8) 0.6589(10) 0.090(3) Uiso 0.50 1 d P
O12B O -0.3096(13) -0.3983(5) 0.7219(7) 0.0634(19) Uiso 0.50 1 d P
O13 O -0.0887(13) -0.2844(7) 0.6734(8) 0.069(2) Uiso 0.50 1 d P
O13B O -0.1934(14) -0.3050(5) 0.6230(7) 0.064(2) Uiso 0.50 1 d P
O14 O -0.3288(8) -0.2713(3) 0.7720(5) 0.0840(17) Uani 1 1 d .
S1 S -0.23174(13) -0.32632(6) 0.72090(9) 0.0439(3) Uani 1 1 d .

loop_
_atom_site_aniso_label
_atom_site_aniso_U_11
_atom_site_aniso_U_22
_atom_site_aniso_U_33
_atom_site_aniso_U_23
_atom_site_aniso_U_13
_atom_site_aniso_U_12
Mn1 0.0305(4) 0.0288(3) 0.0370(4) 0.000 -0.0002(3) 0.000
C1 0.077(5) 0.101(7) 0.215(16) 0.044(8) -0.087(8) -0.006(4)
C2 0.101(7) 0.053(4) 0.38(3) 0.053(9) -0.106(12) 0.010(4)
C3 0.104(5) 0.0303(18) 0.079(5) 0.008(3) 0.021(4) 0.004(2)
C4 0.062(3) 0.072(4) 0.076(4) -0.021(3) 0.004(3) -0.034(3)
C5 0.051(3) 0.115(6) 0.062(3) -0.021(4) -0.010(3) -0.026(3)
O1 0.055(2) 0.059(2) 0.073(3) 0.003(2) -0.018(2) 0.0192(17)
O2 0.0535(19) 0.0315(13) 0.090(3) 0.0011(16) 0.001(2) -0.0050(16)
O3 0.038(2) 0.072(4) 0.054(3) 0.000 -0.011(2) 0.000
O4 0.087(5) 0.047(3) 0.059(3) 0.000 0.035(3) 0.000
O5 0.070(3) 0.041(2) 0.046(2) 0.000 0.016(2) 0.000
O14 0.069(3) 0.079(3) 0.104(4) -0.030(3) -0.005(3) 0.026(2)
S1 0.0355(4) 0.0358(5) 0.0603(7) -0.0019(4) -0.0019(4) -0.0003(3)

loop_
_atom_type_symbol
_atom_type_description
_atom_type_scat_dispersion_real
_atom_type_scat_dispersion_imag
_atom_type_scat_source
C C 0.0033 0.0016 'International Tables Vol C Tables 4.2.6.8 and 6.1.1.4'
H H 0.0000 0.0000 'International Tables Vol C Tables 4.2.6.8 and 6.1.1.4'
Mn Mn 0.3368 0.7283 'International Tables Vol C Tables 4.2.6.8 and 6.1.1.4'
O O 0.0106 0.0060 'International Tables Vol C Tables 4.2.6.8 and 6.1.1.4'
S S 0.1246 0.1234 'International Tables Vol C Tables 4.2.6.8 and 6.1.1.4'

loop_
_geom_angle_atom_site_label_1
_geom_angle_atom_site_label_2
_geom_angle_atom_site_label_3
_geom_angle
_geom_angle_site_symmetry_1
_geom_angle_site_symmetry_3
O4 Mn1 O5 177.9(3) . .
O4 Mn1 O2 95.05(15) . 4
O5 Mn1 O2 85.60(15) . 4
O4 Mn1 O2 95.05(15) . .
O5 Mn1 O2 85.60(15) . .
O2 Mn1 O2 143.3(3) 4 .
O4 Mn1 O1 89.5(2) . 4
O5 Mn1 O1 88.8(2) . 4
O2 Mn1 O1 71.40(19) 4 4
O2 Mn1 O1 143.78(18) . 4
O4 Mn1 O1 89.5(2) . .
O5 Mn1 O1 88.8(2) . .
O2 Mn1 O1 143.78(19) 4 .
O2 Mn1 O1 71.40(19) . .
O1 Mn1 O1 72.7(3) 4 .
O4 Mn1 O3 88.6(3) . .
O5 Mn1 O3 93.6(2) . .
O2 Mn1 O3 72.57(14) 4 .
O2 Mn1 O3 72.57(13) . .
O1 Mn1 O3 143.58(13) 4 .
O1 Mn1 O3 143.58(13) . .
C1 C1 O1 119.4(5) 4 .
C1 C1 H1A 107.5 4 .
O1 C1 H1A 107.4 . .
C1 C1 H1B 107.5 4 .
O1 C1 H1B 107.5 . .
H1A C1 H1B 107.0 . .
O1 C2 C3 117.4(6) . .
O1 C2 H2A 108.0 . .
C3 C2 H2A 108.0 . .
O1 C2 H2B 107.9 . .
C3 C2 H2B 107.9 . .
H2A C2 H2B 107.2 . .
O2 C3 C2 110.2(6) . .
O2 C3 H3A 109.6 . .
C2 C3 H3A 109.7 . .
O2 C3 H3B 109.6 . .
C2 C3 H3B 109.6 . .
H3A C3 H3B 108.1 . .
O2 C4 C5 105.0(5) . .
O2 C4 H4A 110.7 . .
C5 C4 H4A 110.8 . .
O2 C4 H4B 110.7 . .
C5 C4 H4B 110.7 . .
H4A C4 H4B 108.8 . .
O3 C5 C4 108.7(5) . .
O3 C5 H5A 110.0 . .
C4 C5 H5A 110.0 . .
O3 C5 H5B 109.9 . .
C4 C5 H5B 109.9 . .
H5A C5 H5B 108.3 . .
C2 O1 C1 128.2(7) . .
C2 O1 Mn1 116.1(6) . .
C1 O1 Mn1 114.0(5) . .
C3 O2 C4 116.1(6) . .
C3 O2 Mn1 118.9(4) . .
C4 O2 Mn1 118.6(4) . .
C5 O3 C5 115.2(8) . 4
C5 O3 Mn1 111.5(4) . .
C5 O3 Mn1 111.5(4) 4 .
O11 O11B S1 71.6(7) . .
O11 O11B O13 127.2(10) . .
S1 O11B O13 56.9(5) . .
O11B O11 S1 67.0(7) . .
O11B O11 O12B 112.1(10) . .
S1 O11 O12B 51.5(4) . .
O12B O12 S1 68.6(9) . .
O12B O12 O13B 123.7(14) . .
S1 O12 O13B 62.3(7) . .
O12 O12B S1 63.5(9) . .
O12 O12B O11 118.2(11) . .
S1 O12B O11 58.0(5) . .
O13B O13 S1 70.1(7) . .
O13B O13 O11B 118.8(11) . .
S1 O13 O11B 57.6(6) . .
O13 O13B S1 65.5(8) . .
O13 O13B O12 116.3(11) . .
S1 O13B O12 52.2(6) . .
O12 S1 O12B 47.9(7) . .
O12 S1 O14 115.4(7) . .
O12B S1 O14 114.8(5) . .
O12 S1 O13 108.7(8) . .
O12B S1 O13 139.6(6) . .
O14 S1 O13 105.0(6) . .
O12 S1 O11B 136.2(8) . .
O12B S1 O11B 106.6(6) . .
O14 S1 O11B 107.6(5) . .
O13 S1 O11B 65.5(6) . .
O12 S1 O13B 65.5(7) . .
O12B S1 O13B 108.4(6) . .
O14 S1 O13B 114.8(5) . .
O13 S1 O13B 44.4(6) . .
O11B S1 O13B 103.7(6) . .
O12 S1 O11 115.4(7) . .
O12B S1 O11 70.5(5) . .
O14 S1 O11 105.4(5) . .
O13 S1 O11 106.1(6) . .
O11B S1 O11 41.4(5) . .
O13B S1 O11 134.4(5) . .

loop_
_geom_bond_atom_site_label_1
_geom_bond_atom_site_label_2
_geom_bond_distance
_geom_bond_site_symmetry_2
Mn1 O4 2.149(6) .
Mn1 O5 2.154(5) .
Mn1 O2 2.173(3) 4
Mn1 O2 2.173(3) .
Mn1 O1 2.232(4) 4
Mn1 O1 2.232(4) .
Mn1 O3 2.248(5) .
C1 C1 1.30(2) 4
C1 O1 1.373(10) .
C1 H1A 0.9700 .
C1 H1B 0.9700 .
C2 O1 1.344(12) .
C2 C3 1.394(14) .
C2 H2A 0.9700 .
C2 H2B 0.9700 .
C3 O2 1.405(8) .
C3 H3A 0.9700 .
C3 H3B 0.9700 .
C4 O2 1.399(8) .
C4 C5 1.515(13) .
C4 H4A 0.9700 .
C4 H4B 0.9700 .
C5 O3 1.411(9) .
C5 H5A 0.9700 .
C5 H5B 0.9700 .
O3 C5 1.411(9) 4
O11B O11 1.073(14) .
O11B S1 1.493(9) .
O11B O13 1.609(17) .
O11 S1 1.539(10) .
O11 O12B 1.710(14) .
O12 O12B 1.131(16) .
O12 S1 1.364(15) .
O12 O13B 1.572(18) .
O12B S1 1.419(9) .
O13 O13B 1.140(14) .
O13 S1 1.481(11) .
O13B S1 1.530(11) .
O14 S1 1.442(5) .
